data_4085857
loop_
_publ_author_name
'Sattler, Aaron'
'Parkin, Gerard'

_publ_section_title
;
 Synthesis, Structural Characterization, and Cyclometalation Chemistry of
 Tantalum Terphenyl Compounds
;
_journal_issue 10
_journal_name_full Organometallics
_journal_page_first 1828
_journal_paper_doi 10.1021/acs.organomet.5b00158
_journal_volume 34
_journal_year 2015
_chemical_formula_sum 'C29 H39 N2 Ta'
_chemical_formula_weight 596.57
_chemical_name_systematic
; 
 ? 
;
_space_group_IT_number 19
_symmetry_cell_setting orthorhombic
_symmetry_space_group_name_Hall 'P 2ac 2ab'
_symmetry_space_group_name_H-M 'P 21 21 21'
_atom_sites_solution_hydrogens geom
_atom_sites_solution_primary direct
_atom_sites_solution_secondary difmap
_audit_creation_method SHELXL-97
_cell_angle_alpha 90.00
_cell_angle_beta 90.00
_cell_angle_gamma 90.00
_cell_formula_units_Z 4
_cell_length_a 9.5686(16)
_cell_length_b 12.125(2)
_cell_length_c 22.251(4)
_cell_measurement_reflns_used 9917
_cell_measurement_temperature 150(2)
_cell_measurement_theta_max 27.65
_cell_measurement_theta_min 2.48
_cell_volume 2581.5(8)
_computing_cell_refinement 'Bruker SAINT'
_computing_data_collection 'Bruker APEX2'
_computing_data_reduction 'Bruker SAINT'
_computing_molecular_graphics 'Bruker SHELXTL'
_computing_publication_material 'Bruker SHELXTL'
_computing_structure_refinement 'SHELXL-97 (Sheldrick, 2008)'
_computing_structure_solution 'SHELXS-97 (Sheldrick, 2008)'
_diffrn_ambient_temperature 150(2)
_diffrn_measured_fraction_theta_full 1.000
_diffrn_measured_fraction_theta_max 1.000
_diffrn_measurement_device_type 'Bruker APEX-II CCD'
_diffrn_measurement_method '\f and \w scans'
_diffrn_radiation_monochromator graphite
_diffrn_radiation_source 'fine-focus sealed tube'
_diffrn_radiation_type MoK\a
_diffrn_radiation_wavelength 0.71073
_diffrn_reflns_av_R_equivalents 0.0903
_diffrn_reflns_av_sigmaI/netI 0.0681
_diffrn_reflns_limit_h_max 13
_diffrn_reflns_limit_h_min -13
_diffrn_reflns_limit_k_max 17
_diffrn_reflns_limit_k_min -17
_diffrn_reflns_limit_l_max 31
_diffrn_reflns_limit_l_min -31
_diffrn_reflns_number 40852
_diffrn_reflns_theta_full 30.03
_diffrn_reflns_theta_max 30.03
_diffrn_reflns_theta_min 1.83
_exptl_absorpt_coefficient_mu 4.276
_exptl_absorpt_correction_T_max 0.8824
_exptl_absorpt_correction_T_min 0.7260
_exptl_absorpt_correction_type empirical
_exptl_absorpt_process_details sadabs
_exptl_crystal_colour YELLOW
_exptl_crystal_density_diffrn 1.535
_exptl_crystal_density_method 'not measured'
_exptl_crystal_description BLOCK
_exptl_crystal_F_000 1200
_exptl_crystal_size_max 0.08
_exptl_crystal_size_mid 0.07
_exptl_crystal_size_min 0.03
_refine_diff_density_max 0.803
_refine_diff_density_min -0.759
_refine_diff_density_rms 0.143
_refine_ls_abs_structure_details 'Flack H D (1983), Acta Cryst. A39, 876-881'
_refine_ls_abs_structure_Flack -0.018(10)
_refine_ls_extinction_method none
_refine_ls_goodness_of_fit_ref 1.015
_refine_ls_hydrogen_treatment constr
_refine_ls_matrix_type full
_refine_ls_number_parameters 299
_refine_ls_number_reflns 7558
_refine_ls_number_restraints 0
_refine_ls_restrained_S_all 1.015
_refine_ls_R_factor_all 0.0534
_refine_ls_R_factor_gt 0.0375
_refine_ls_shift/su_max 0.000
_refine_ls_shift/su_mean 0.000
_refine_ls_structure_factor_coef Fsqd
_refine_ls_weighting_details 'calc w=1/[\s^2^(Fo^2^)+(0.0212P)^2^+0.0000P] where P=(Fo^2^+2Fc^2^)/3'
_refine_ls_weighting_scheme calc
_refine_ls_wR_factor_gt 0.0602
_refine_ls_wR_factor_ref 0.0653
_reflns_number_gt 6324
_reflns_number_total 7558
_reflns_threshold_expression >2sigma(I)
_cod_data_source_file om5b00158_si_002.cif
_cod_data_source_block k2nps10
_cod_depositor_comments
;
The following automatic conversions were performed:

'_symmetry_cell_setting' value 'Orthorhombic' changed to
'orthorhombic' according to
/usr/data/users/saulius/crontab/automatic-downloads/rss-feeds/ACS/lib/dictionaries/cif_core.dic
dictionary named 'cif_core.dic' version 2.4.2 from 2011-04-26.

'_exptl_absorpt_correction_type' value 'EMPIRICAL' changed to
'empirical' according to
/usr/data/users/saulius/crontab/automatic-downloads/rss-feeds/ACS/lib/dictionaries/cif_core.dic
dictionary named 'cif_core.dic' version 2.4.2 from 2011-04-26.

Automatic conversion script
Id: cif_fix_values 3271 2015-04-21 07:52:19Z andrius 

 Adding full bibliography for 4085842--4085857.cif.
;
_cod_original_cell_volume 2581.4(7)
_cod_original_sg_symbol_H-M P2(1)2(1)2(1)
_cod_database_code 4085857

loop_
_symmetry_equiv_pos_as_xyz
'x, y, z'
'-x+1/2, -y, z+1/2'
'-x, y+1/2, -z+1/2'
'x+1/2, -y+1/2, -z'

loop_
_atom_site_label
_atom_site_type_symbol
_atom_site_fract_x
_atom_site_fract_y
_atom_site_fract_z
_atom_site_U_iso_or_equiv
_atom_site_adp_type
_atom_site_occupancy
_atom_site_symmetry_multiplicity
_atom_site_calc_flag
_atom_site_refinement_flags
Ta Ta 0.32397(2) 0.088718(16) 0.104072(9) 0.01909(5) Uani 1 1 d .
N1 N 0.4292(5) 0.1996(4) 0.0614(2) 0.0296(11) Uani 1 1 d .
N2 N 0.3734(4) -0.0649(3) 0.09519(18) 0.0223(9) Uani 1 1 d .
C1 C 0.4366(5) 0.1093(4) 0.1895(2) 0.0251(11) Uani 1 1 d .
H1A H 0.5364 0.1095 0.1779 0.030 Uiso 1 1 calc R
H1B H 0.4154 0.1859 0.2019 0.030 Uiso 1 1 calc R
C2 C 0.4333(6) 0.0431(4) 0.2489(2) 0.0289(12) Uani 1 1 d .
C3 C 0.4912(10) -0.0699(6) 0.2389(3) 0.084(3) Uani 1 1 d .
H3A H 0.4966 -0.1091 0.2773 0.126 Uiso 1 1 calc R
H3B H 0.5850 -0.0641 0.2214 0.126 Uiso 1 1 calc R
H3C H 0.4302 -0.1105 0.2113 0.126 Uiso 1 1 calc R
C4 C 0.5234(10) 0.1005(7) 0.2950(3) 0.093(3) Uani 1 1 d .
H4A H 0.4883 0.1754 0.3016 0.140 Uiso 1 1 calc R
H4B H 0.6199 0.1040 0.2804 0.140 Uiso 1 1 calc R
H4C H 0.5206 0.0593 0.3329 0.140 Uiso 1 1 calc R
C5 C 0.2887(8) 0.0322(8) 0.2739(4) 0.087(3) Uani 1 1 d .
H5A H 0.2289 -0.0051 0.2445 0.130 Uiso 1 1 calc R
H5B H 0.2508 0.1057 0.2824 0.130 Uiso 1 1 calc R
H5C H 0.2917 -0.0110 0.3111 0.130 Uiso 1 1 calc R
C11 C 0.1275(5) 0.0422(4) 0.0534(2) 0.0220(11) Uani 1 1 d .
C12 C 0.0021(5) 0.0537(4) 0.0863(2) 0.0262(13) Uani 1 1 d .
C13 C -0.1188(5) -0.0023(4) 0.0689(2) 0.0277(12) Uani 1 1 d .
H13A H -0.2011 0.0039 0.0926 0.033 Uiso 1 1 calc R
C14 C -0.1198(5) -0.0671(4) 0.0174(2) 0.0314(13) Uani 1 1 d .
H14A H -0.2023 -0.1051 0.0057 0.038 Uiso 1 1 calc R
C15 C 0.0000(6) -0.0755(5) -0.0166(2) 0.0301(13) Uani 1 1 d .
H15A H -0.0010 -0.1185 -0.0523 0.036 Uiso 1 1 calc R
C16 C 0.1226(5) -0.0222(4) 0.0005(2) 0.0243(12) Uani 1 1 d .
C21 C 0.0111(5) 0.1279(4) 0.1380(2) 0.0212(11) Uani 1 1 d .
C22 C 0.1457(5) 0.1631(4) 0.1533(2) 0.0243(12) Uani 1 1 d .
C23 C 0.1560(6) 0.2433(4) 0.1983(2) 0.0281(12) Uani 1 1 d .
H23A H 0.2460 0.2701 0.2089 0.034 Uiso 1 1 calc R
C24 C 0.0400(6) 0.2856(5) 0.2283(3) 0.0321(13) Uani 1 1 d .
C25 C -0.0903(6) 0.2460(5) 0.2129(2) 0.0347(14) Uani 1 1 d .
H25A H -0.1705 0.2725 0.2335 0.042 Uiso 1 1 calc R
C26 C -0.1058(6) 0.1684(5) 0.1681(3) 0.0330(14) Uani 1 1 d .
H26A H -0.1964 0.1425 0.1578 0.040 Uiso 1 1 calc R
C27 C 0.0564(7) 0.3730(5) 0.2763(3) 0.0450(17) Uani 1 1 d .
H27A H 0.0501 0.4463 0.2579 0.068 Uiso 1 1 calc R
H27B H 0.1476 0.3646 0.2958 0.068 Uiso 1 1 calc R
H27C H -0.0179 0.3647 0.3063 0.068 Uiso 1 1 calc R
C31 C 0.2496(6) -0.0352(4) -0.0375(2) 0.0234(12) Uani 1 1 d .
C32 C 0.2941(6) -0.1391(5) -0.0574(2) 0.0336(15) Uani 1 1 d .
H32A H 0.2412 -0.2028 -0.0474 0.040 Uiso 1 1 calc R
C33 C 0.4139(6) -0.1501(5) -0.0916(2) 0.0361(14) Uani 1 1 d .
H33A H 0.4427 -0.2217 -0.1036 0.043 Uiso 1 1 calc R
C34 C 0.4928(6) -0.0604(4) -0.1086(3) 0.0356(13) Uani 1 1 d .
C35 C 0.4468(6) 0.0430(5) -0.0912(2) 0.0328(13) Uani 1 1 d .
H35A H 0.4976 0.1066 -0.1032 0.039 Uiso 1 1 calc R
C36 C 0.3267(6) 0.0552(4) -0.0563(2) 0.0284(11) Uani 1 1 d .
H36A H 0.2972 0.1271 -0.0451 0.034 Uiso 1 1 calc R
C37 C 0.6247(6) -0.0706(6) -0.1447(3) 0.0500(18) Uani 1 1 d .
H37A H 0.6970 -0.1063 -0.1203 0.075 Uiso 1 1 calc R
H37B H 0.6567 0.0030 -0.1567 0.075 Uiso 1 1 calc R
H37C H 0.6067 -0.1150 -0.1807 0.075 Uiso 1 1 calc R
C41 C 0.3836(7) 0.3108(5) 0.0696(3) 0.0497(18) Uani 1 1 d .
H41A H 0.4539 0.3516 0.0927 0.075 Uiso 1 1 calc R
H41B H 0.2947 0.3113 0.0914 0.075 Uiso 1 1 calc R
H41C H 0.3710 0.3459 0.0303 0.075 Uiso 1 1 calc R
C42 C 0.5646(6) 0.1924(5) 0.0300(3) 0.0485(18) Uani 1 1 d .
H42A H 0.5603 0.2352 -0.0073 0.073 Uiso 1 1 calc R
H42B H 0.5849 0.1151 0.0205 0.073 Uiso 1 1 calc R
H42C H 0.6385 0.2220 0.0558 0.073 Uiso 1 1 calc R
C51 C 0.2855(5) -0.1599(4) 0.1068(3) 0.0322(12) Uani 1 1 d .
H51A H 0.2661 -0.1983 0.0690 0.048 Uiso 1 1 calc R
H51B H 0.1973 -0.1356 0.1249 0.048 Uiso 1 1 calc R
H51C H 0.3335 -0.2101 0.1345 0.048 Uiso 1 1 calc R
C52 C 0.5117(5) -0.0962(5) 0.0745(2) 0.0363(13) Uani 1 1 d .
H52A H 0.5548 -0.1460 0.1038 0.054 Uiso 1 1 calc R
H52B H 0.5697 -0.0301 0.0701 0.054 Uiso 1 1 calc R
H52C H 0.5041 -0.1338 0.0356 0.054 Uiso 1 1 calc R

loop_
_atom_site_aniso_label
_atom_site_aniso_U_11
_atom_site_aniso_U_22
_atom_site_aniso_U_33
_atom_site_aniso_U_23
_atom_site_aniso_U_13
_atom_site_aniso_U_12
Ta 0.01672(8) 0.01817(8) 0.02240(8) 0.00254(10) -0.00003(10) -0.00065(10)
N1 0.030(3) 0.028(3) 0.032(3) 0.006(2) -0.002(2) -0.003(2)
N2 0.0218(19) 0.020(2) 0.025(2) -0.0011(18) 0.0000(17) 0.0016(15)
C1 0.022(2) 0.025(3) 0.028(3) 0.001(2) -0.001(2) 0.001(2)
C2 0.032(3) 0.030(3) 0.024(3) -0.002(2) -0.003(2) 0.000(2)
C3 0.160(9) 0.052(5) 0.041(4) 0.007(4) -0.007(5) 0.054(6)
C4 0.140(8) 0.085(6) 0.054(5) 0.024(5) -0.051(5) -0.045(7)
C5 0.067(6) 0.120(7) 0.074(6) 0.068(5) 0.028(5) 0.021(5)
C11 0.023(3) 0.018(2) 0.025(3) 0.009(2) -0.001(2) 0.000(2)
C12 0.023(3) 0.028(3) 0.028(3) 0.015(2) 0.000(2) 0.008(2)
C13 0.016(2) 0.032(3) 0.035(3) 0.011(2) 0.002(2) 0.003(2)
C14 0.026(3) 0.028(3) 0.040(3) 0.004(3) -0.011(2) -0.009(2)
C15 0.040(3) 0.021(3) 0.029(3) 0.003(3) -0.010(2) -0.008(3)
C16 0.028(3) 0.015(3) 0.029(3) 0.006(2) 0.000(2) 0.002(2)
C21 0.030(3) 0.015(2) 0.019(3) 0.0024(19) 0.004(2) 0.006(2)
C22 0.023(3) 0.024(3) 0.026(3) 0.003(2) -0.004(2) 0.002(2)
C23 0.033(3) 0.030(3) 0.021(3) 0.001(2) -0.001(2) 0.010(3)
C24 0.038(3) 0.030(3) 0.029(3) 0.004(3) 0.005(3) 0.011(3)
C25 0.031(3) 0.039(4) 0.034(3) 0.010(3) 0.014(3) 0.013(3)
C26 0.028(3) 0.035(3) 0.036(3) 0.007(3) 0.001(3) 0.000(3)
C27 0.060(5) 0.044(4) 0.031(3) -0.005(3) 0.010(3) 0.010(3)
C31 0.032(3) 0.022(3) 0.016(3) 0.003(2) -0.007(2) 0.001(2)
C32 0.046(4) 0.027(3) 0.028(3) 0.000(2) -0.001(3) 0.001(3)
C33 0.048(4) 0.032(3) 0.029(4) -0.006(3) -0.002(3) 0.011(3)
C34 0.044(3) 0.037(3) 0.026(3) 0.003(3) 0.006(3) 0.014(2)
C35 0.038(3) 0.032(3) 0.028(3) 0.006(2) 0.006(2) 0.003(2)
C36 0.034(3) 0.027(3) 0.024(3) -0.002(2) 0.004(3) 0.004(3)
C37 0.057(4) 0.055(5) 0.038(3) 0.006(3) 0.017(3) 0.018(3)
C41 0.072(5) 0.029(3) 0.049(4) 0.005(3) 0.022(4) -0.004(3)
C42 0.036(4) 0.043(4) 0.066(5) 0.015(4) 0.012(3) -0.016(3)
C51 0.033(3) 0.021(2) 0.042(3) 0.004(3) -0.002(3) -0.003(2)
C52 0.029(3) 0.035(3) 0.045(3) -0.004(3) 0.004(2) 0.005(3)

loop_
_atom_type_symbol
_atom_type_description
_atom_type_scat_dispersion_real
_atom_type_scat_dispersion_imag
_atom_type_scat_source
C C 0.0033 0.0016 'International Tables Vol C Tables 4.2.6.8 and 6.1.1.4'
H H 0.0000 0.0000 'International Tables Vol C Tables 4.2.6.8 and 6.1.1.4'
N N 0.0061 0.0033 'International Tables Vol C Tables 4.2.6.8 and 6.1.1.4'
Ta Ta -0.7052 6.5227 'International Tables Vol C Tables 4.2.6.8 and 6.1.1.4'

loop_
_geom_angle_atom_site_label_1
_geom_angle_atom_site_label_2
_geom_angle_atom_site_label_3
_geom_angle
N1 Ta N2 119.57(19)
N1 Ta C1 95.19(18)
N2 Ta C1 94.45(17)
N1 Ta C22 111.17(19)
N2 Ta C22 129.10(17)
C1 Ta C22 84.47(18)
N1 Ta C11 111.23(18)
N2 Ta C11 84.96(17)
C1 Ta C11 149.97(18)
C22 Ta C11 73.08(19)
C41 N1 C42 112.6(5)
C41 N1 Ta 115.8(4)
C42 N1 Ta 130.6(4)
C52 N2 C51 112.2(4)
C52 N2 Ta 120.6(3)
C51 N2 Ta 127.3(3)
C2 C1 Ta 132.0(3)
C3 C2 C5 108.5(6)
C3 C2 C4 108.2(6)
C5 C2 C4 108.5(6)
C3 C2 C1 109.9(5)
C5 C2 C1 112.4(5)
C4 C2 C1 109.2(5)
C12 C11 C16 117.2(5)
C12 C11 Ta 115.0(4)
C16 C11 Ta 125.5(4)
C13 C12 C11 120.9(5)
C13 C12 C21 124.4(5)
C11 C12 C21 114.7(5)
C14 C13 C12 120.6(5)
C15 C14 C13 119.3(5)
C14 C15 C16 121.1(5)
C15 C16 C11 120.8(5)
C15 C16 C31 118.9(5)
C11 C16 C31 120.3(5)
C26 C21 C22 121.0(5)
C26 C21 C12 123.2(5)
C22 C21 C12 115.6(4)
C21 C22 C23 116.8(5)
C21 C22 Ta 117.7(4)
C23 C22 Ta 125.6(4)
C24 C23 C22 122.8(5)
C25 C24 C23 118.3(5)
C25 C24 C27 120.9(6)
C23 C24 C27 120.9(6)
C26 C25 C24 121.0(5)
C25 C26 C21 120.1(5)
C36 C31 C32 117.0(5)
C36 C31 C16 121.5(5)
C32 C31 C16 121.5(5)
C33 C32 C31 120.8(5)
C34 C33 C32 122.0(5)
C33 C34 C35 117.6(5)
C33 C34 C37 123.0(5)
C35 C34 C37 119.4(5)
C34 C35 C36 120.9(5)
C31 C36 C35 121.5(5)

loop_
_geom_bond_atom_site_label_1
_geom_bond_atom_site_label_2
_geom_bond_distance
Ta N1 1.930(4)
Ta N2 1.931(4)
Ta C1 2.200(5)
Ta C22 2.219(5)
Ta C11 2.264(5)
N1 C41 1.429(7)
N1 C42 1.474(7)
N2 C52 1.452(6)
N2 C51 1.451(6)
C1 C2 1.546(7)
C2 C3 1.495(8)
C2 C5 1.496(8)
C2 C4 1.509(8)
C11 C12 1.413(7)
C11 C16 1.413(7)
C12 C13 1.395(7)
C12 C21 1.465(7)
C13 C14 1.390(7)
C14 C15 1.378(7)
C15 C16 1.392(7)
C16 C31 1.489(7)
C21 C26 1.393(7)
C21 C22 1.399(7)
C22 C23 1.400(7)
C23 C24 1.393(7)
C24 C25 1.379(8)
C24 C27 1.513(8)
C25 C26 1.378(8)
C31 C36 1.386(7)
C31 C32 1.402(7)
C32 C33 1.381(8)
C33 C34 1.377(7)
C34 C35 1.385(7)
C34 C37 1.501(7)
C35 C36 1.395(7)
